data_9004124
loop_
_publ_author_name
'Hawthorne, F. C.'
'Grundy, H. D.'

_publ_section_title
;
 The crystal chemistry of the amphiboles. VII. Crystal structure
 and site chemistry of potassian ferri-taramite
;
_journal_name_full 'The Canadian Mineralogist'
_journal_page_first 53
_journal_page_last 62
_journal_volume 16
_journal_year 1978
_chemical_formula_sum 'Al1.84 Ca1.178 Fe3.736 H2 K0.494 Mg0.885 Mn0.185 Na1.582 O24 Si6.2 Ti0.186'
_chemical_name_mineral Ferritaramite
_space_group_IT_number 12
_symmetry_space_group_name_Hall '-C 2y'
_symmetry_space_group_name_H-M 'C 1 2/m 1'
_cell_angle_alpha 90
_cell_angle_beta 104.84
_cell_angle_gamma 90
_cell_formula_units_Z 2
_cell_length_a 9.923
_cell_length_b 18.134
_cell_length_c 5.352
_cell_volume 930.936
_database_code_amcsd 0005147
_exptl_crystal_density_diffrn 3.432
_cod_original_formula_sum 'Si6.2 Al1.84 Fe3.736 Mg.885 Ti.186 Mn.185 Ca1.178 Na1.582 K.494 O24 H2'
_cod_database_code 9004124

loop_
_space_group_symop_operation_xyz
x,y,z
1/2+x,1/2+y,z
x,-y,z
1/2+x,1/2-y,z
-x,y,-z
1/2-x,1/2+y,-z
-x,-y,-z
1/2-x,1/2-y,-z

loop_
_atom_site_aniso_label
_atom_site_aniso_U_11
_atom_site_aniso_U_22
_atom_site_aniso_U_33
_atom_site_aniso_U_12
_atom_site_aniso_U_13
_atom_site_aniso_U_23
SiT1 0.00830 0.00666 0.00673 -0.00079 0.00234 -0.00038
AlT1 0.00830 0.00666 0.00673 -0.00079 0.00234 -0.00038
SiT2 0.00750 0.00683 0.00629 -0.00070 0.00261 0.00024
AlT2 0.00750 0.00683 0.00629 -0.00070 0.00261 0.00024
FeM1 0.01217 0.01283 0.00805 0.00000 0.00435 0.00000
MgM1 0.01217 0.01283 0.00805 0.00000 0.00435 0.00000
FeM2 0.00923 0.00766 0.00875 0.00000 0.00332 0.00000
MgM2 0.00923 0.00766 0.00875 0.00000 0.00332 0.00000
TiM2 0.00923 0.00766 0.00875 0.00000 0.00332 0.00000
AlM2 0.00923 0.00766 0.00875 0.00000 0.00332 0.00000
FeM3 0.01277 0.00716 0.00824 0.00000 0.00249 0.00000
MnM3 0.01277 0.00716 0.00824 0.00000 0.00249 0.00000
MgM3 0.01277 0.00716 0.00824 0.00000 0.00249 0.00000
CaM4 0.01478 0.00900 0.01285 0.00000 0.00885 0.00000
NaM4 0.01478 0.00900 0.01285 0.00000 0.00885 0.00000
MnM4 0.01478 0.00900 0.01285 0.00000 0.00885 0.00000
O1 0.01091 0.01166 0.00942 -0.00097 0.00249 -0.00038
O2 0.00769 0.01249 0.01054 0.00000 0.00141 0.00005
O-H3 0.01212 0.01299 0.01097 0.00000 0.00342 0.00000
O4 0.01673 0.00866 0.01154 -0.00308 0.00684 -0.00081
O5 0.01049 0.01683 0.01269 -0.00018 0.00246 0.00599
O6 0.01207 0.01383 0.01376 0.00009 0.00385 -0.00561
O7 0.01459 0.01316 0.01967 0.00000 0.00319 0.00000

loop_
_atom_site_label
_atom_site_fract_x
_atom_site_fract_y
_atom_site_fract_z
_atom_site_occupancy
_atom_site_U_iso_or_equiv
_atom_site_type_symbol
_atom_site_attached_hydrogens
SiT1 0.27973 0.08621 0.30050 0.57000 0.00709 Si 0
AlT1 0.27973 0.08621 0.30050 0.43000 0.00709 Al 0
SiT2 0.29085 0.17241 0.81050 0.98000 0.00671 Si 0
AlT2 0.29085 0.17241 0.81050 0.02000 0.00671 Al 0
FeM1 0.00000 0.08945 0.50000 0.73000 0.01064 Fe 0
MgM1 0.00000 0.08945 0.50000 0.27000 0.01064 Mg 0
FeM2 0.00000 0.17993 0.00000 0.78500 0.00836 Fe 0
MgM2 0.00000 0.17993 0.00000 0.10200 0.00836 Mg 0
TiM2 0.00000 0.17993 0.00000 0.09300 0.00836 Ti 0
AlM2 0.00000 0.17993 0.00000 0.02000 0.00836 Al 0
FeM3 0.00000 0.00000 0.00000 0.70600 0.00937 Fe 0
MnM3 0.00000 0.00000 0.00000 0.15300 0.00937 Mn 0
MgM3 0.00000 0.00000 0.00000 0.14100 0.00937 Mg 0
CaM4 0.00000 0.28033 0.50000 0.58900 0.01127 Ca 0
NaM4 0.00000 0.28033 0.50000 0.39500 0.01127 Na 0
MnM4 0.00000 0.28033 0.50000 0.01600 0.01127 Mn 0
NaAm 0.04370 0.50000 0.09060 0.22300 0.02280 Na 0
KAm 0.04370 0.50000 0.09060 0.13900 0.02280 K 0
NaA2 0.00000 0.48890 0.00000 0.17300 0.02280 Na 0
KA2 0.00000 0.48890 0.00000 0.10800 0.02280 K 0
O1 0.10630 0.09120 0.21360 1.00000 0.01077 O 0
O2 0.12100 0.17450 0.73560 1.00000 0.01039 O 0
O-H3 0.11040 0.00000 0.70990 1.00000 0.01191 O 1
O4 0.36620 0.24990 0.79390 1.00000 0.01178 O 0
O5 0.34940 0.13640 0.10040 1.00000 0.01343 O 0
O6 0.34250 0.11890 0.60150 1.00000 0.01317 O 0
O7 0.33530 0.00000 0.28860 1.00000 0.01608 O 0

loop_
_cod_changelog_entry_id
_cod_changelog_entry_author
_cod_changelog_entry_date
_cod_changelog_entry_text
1
;cod-tools version 3.8.0
Id: cif_guess_AMCSD_atom_types 9574 2023-05-10 09:00:05Z saulius
;
2023-05-10T18:48:42+03:00
;Derived atom types and hydrogen counts
from atom names that follow the AMCSD naming convention
(Wat == water, O-H == hydroxyl).
;
2
;cod-tools version 3.10.1
Id: cif_fix_AMCSD_aniso_labels 10200 2024-08-01 14:09:44Z saulius
;
2024-08-02T12:20:30+03:00
;Changed the following '_atom_site_aniso_label' values:
'OH3' -> 'O-H3'
;

loop_
_cod_related_entry_id
_cod_related_entry_database
_cod_related_entry_code
1 AMCSD 0005147
